data_1562910
loop_
_publ_author_name
'Wylie, Ernest M.'
'Dawes, Colleen M.'
'Burns, Peter C.'

_publ_section_title
;
 Synthesis, structure, and spectroscopic characterization of three uranyl
 phosphates with unique structural units
;
_journal_name_full 'Journal of Solid State Chemistry'
_journal_page_first 482
_journal_page_last 488
_journal_paper_doi 10.1016/j.jssc.2012.07.020
_journal_volume 196
_journal_year 2012
_chemical_formula_structural In3((UO2)2(PO4)4(OH)(H2O)6))(H2O)2
_chemical_formula_sum 'In3 O29 P4 U2'
_chemical_formula_weight 1408.40
_chemical_name_systematic
; 
Indium diuranyl tetraphosphate dihydrate 
;
_space_group_IT_number 2
_space_group_name_Hall '-P 1'
_space_group_name_H-M_alt 'P -1'
_symmetry_cell_setting triclinic
_symmetry_space_group_name_H-M 'P -1'
_atom_sites_solution_hydrogens .
_atom_sites_solution_primary direct
_atom_sites_solution_secondary difmap
_cell_angle_alpha 101.2890(10)
_cell_angle_beta 114.6420(10)
_cell_angle_gamma 99.203(2)
_cell_formula_units_Z 1
_cell_length_a 7.9856(5)
_cell_length_b 9.1596(10)
_cell_length_c 9.2398(6)
_cell_measurement_temperature 293
_cell_volume 579.87(8)
_computing_structure_refinement 'SHELXL-97 (Sheldrick, 2008)'
_computing_structure_solution 'SHELXS-97 (Sheldrick, 2008)'
_diffrn_ambient_temperature 293
_diffrn_measured_fraction_theta_full 0.999
_diffrn_measured_fraction_theta_max 0.999
_diffrn_measurement_device_type 'BRUKER AXS Apex-1 CCD-4k'
_diffrn_measurement_method 'phi-omega scan'
_diffrn_radiation_monochromator graphite
_diffrn_radiation_source 'fine-focus sealed tube'
_diffrn_radiation_type MoK\a
_diffrn_radiation_wavelength 0.71073
_diffrn_reflns_av_R_equivalents 0.0449
_diffrn_reflns_av_sigmaI/netI 0.0501
_diffrn_reflns_limit_h_max 10
_diffrn_reflns_limit_h_min -10
_diffrn_reflns_limit_k_max 11
_diffrn_reflns_limit_k_min -11
_diffrn_reflns_limit_l_max 12
_diffrn_reflns_limit_l_min -12
_diffrn_reflns_number 7987
_diffrn_reflns_theta_full 27.58
_diffrn_reflns_theta_max 27.58
_diffrn_reflns_theta_min 2.36
_exptl_absorpt_coefficient_mu 17.258
_exptl_absorpt_correction_T_max 0.7456
_exptl_absorpt_correction_T_min 0.5817
_exptl_absorpt_correction_type multi-scan
_exptl_absorpt_process_details 'SADABS Version 2.03'
_exptl_crystal_colour yellow
_exptl_crystal_density_diffrn 4.033
_exptl_crystal_density_method none
_exptl_crystal_description prism
_exptl_crystal_F_000 623
_exptl_crystal_size_max 0.30
_exptl_crystal_size_mid 0.20
_exptl_crystal_size_min 0.10
_refine_diff_density_max 1.683
_refine_diff_density_min -2.408
_refine_diff_density_rms 0.302
_refine_ls_extinction_method none
_refine_ls_goodness_of_fit_ref 1.032
_refine_ls_hydrogen_treatment .
_refine_ls_matrix_type full
_refine_ls_number_parameters 173
_refine_ls_number_reflns 2672
_refine_ls_number_restraints 0
_refine_ls_restrained_S_all 1.032
_refine_ls_R_factor_all 0.0410
_refine_ls_R_factor_gt 0.0334
_refine_ls_shift/su_max 0.001
_refine_ls_shift/su_mean 0.000
_refine_ls_structure_factor_coef Fsqd
_refine_ls_weighting_details 'calc w=1/[\s^2^(Fo^2^)+(0.0316P)^2^+2.0847P] where P=(Fo^2^+2Fc^2^)/3'
_refine_ls_weighting_scheme calc
_refine_ls_wR_factor_gt 0.0697
_refine_ls_wR_factor_ref 0.0748
_reflns_number_gt 2366
_reflns_number_total 2672
_reflns_threshold_expression >2sigma(I)
_cod_data_source_file JSSC-2012-196-482.cif
_cod_data_source_block 2
_cod_depositor_comments
;
The following automatic conversions were performed:

data item '_symmetry_cell_setting' value 'Triclinic' was changed to
'triclinic' in accordance with the built-in table derived from the
CIF Core dictionary named 'cif_core.dic' version 2.4.5 last updated
on 2014-11-21.

data item '_exptl_crystal_density_meas' value 'not measured' was
changed to '?' -- the value is perceived as not measured.

Automatic conversion script
Id: cif_fix_values 8369 2020-08-20 11:38:08Z andrius 
;
_cod_database_code 1562910

loop_
_symmetry_equiv_pos_as_xyz
'x, y, z'
'-x, -y, -z'

loop_
_atom_site_label
_atom_site_type_symbol
_atom_site_fract_x
_atom_site_fract_y
_atom_site_fract_z
_atom_site_U_iso_or_equiv
_atom_site_adp_type
_atom_site_occupancy
_atom_site_symmetry_multiplicity
_atom_site_calc_flag
_atom_site_refinement_flags
_atom_site_disorder_assembly
_atom_site_disorder_group
U1 U 0.93974(4) 0.46028(3) 0.69028(3) 0.01074(9) Uani 1 1 d . . .
In1 In 1.22997(9) 0.02957(6) 0.39352(7) 0.01789(15) Uani 1 1 d . . .
In3 In 0.5000 0.0000 0.0000 0.0258(2) Uani 1 2 d S . .
P1 P 0.8586(4) 0.1830(2) 0.3808(3) 0.0225(5) Uani 1 1 d . . .
P2 P 0.8352(4) 0.2319(2) 0.9345(3) 0.0192(5) Uani 1 1 d . . .
O1 O 0.6987(10) -0.1432(7) 0.0275(8) 0.0300(16) Uani 1 1 d . . .
O2 O 0.6500(9) 0.1336(7) 0.2504(8) 0.0261(15) Uani 1 1 d . . .
O3 O 0.8107(9) 0.3503(6) 0.8342(7) 0.0224(14) Uani 1 1 d . . .
O4 O 0.6389(10) 0.1670(7) 0.9239(8) 0.0280(16) Uani 1 1 d . . .
O5 O 1.1712(9) 0.4425(9) 0.8067(8) 0.0309(16) Uani 1 1 d . . .
O6 O 0.9003(9) 0.1016(7) 0.8578(7) 0.0222(14) Uani 1 1 d . . .
O7 O 0.9447(10) 0.3588(6) 0.4219(8) 0.0258(15) Uani 1 1 d . . .
O8 O 0.9693(9) 0.0833(7) 0.3324(7) 0.0229(14) Uani 1 1 d . . .
O9 O 1.3272(10) 0.1847(7) 0.6499(8) 0.0307(16) Uani 1 1 d . . .
O10 O 1.3479(11) 0.2228(8) 0.3348(9) 0.0378(19) Uani 1 1 d . . .
O11 O 0.8663(13) 0.1774(7) 0.5519(9) 0.041(2) Uani 1 1 d . . .
O12 O 0.7067(10) 0.4745(11) 0.5678(9) 0.044(2) Uani 1 1 d . . .
O13 O 1.4641(16) -0.0279(12) 0.5161(14) 0.014(2) Uiso 0.50 1 d P . .
O14 O 1.0118(10) 0.6879(7) 0.8851(7) 0.0264(15) Uani 1 1 d . . .
O15 O 0.5564(9) -0.4392(8) -0.1571(9) 0.0332(17) Uani 1 1 d . . .

loop_
_atom_site_aniso_label
_atom_site_aniso_U_11
_atom_site_aniso_U_22
_atom_site_aniso_U_33
_atom_site_aniso_U_23
_atom_site_aniso_U_13
_atom_site_aniso_U_12
U1 0.01186(16) 0.01012(16) 0.00877(15) 0.00169(11) 0.00485(12) 0.00032(11)
In1 0.0303(4) 0.0096(3) 0.0157(3) 0.0009(2) 0.0158(3) -0.0008(2)
In3 0.0434(6) 0.0110(4) 0.0326(5) -0.0005(4) 0.0330(5) -0.0029(4)
P1 0.0455(16) 0.0071(10) 0.0185(11) -0.0001(8) 0.0233(12) -0.0030(10)
P2 0.0332(13) 0.0095(10) 0.0139(11) -0.0025(8) 0.0163(10) -0.0045(9)
O1 0.040(4) 0.019(3) 0.024(3) -0.008(3) 0.020(3) -0.005(3)
O2 0.033(4) 0.015(3) 0.031(4) -0.005(3) 0.025(3) -0.005(3)
O3 0.037(4) 0.010(3) 0.021(3) 0.004(2) 0.018(3) -0.004(3)
O4 0.039(4) 0.013(3) 0.036(4) 0.003(3) 0.028(3) -0.005(3)
O5 0.025(4) 0.054(5) 0.029(4) 0.025(3) 0.017(3) 0.023(3)
O6 0.034(4) 0.016(3) 0.017(3) 0.001(2) 0.016(3) 0.001(3)
O7 0.048(4) 0.006(3) 0.024(3) 0.000(2) 0.024(3) -0.005(3)
O8 0.030(4) 0.018(3) 0.019(3) 0.003(3) 0.012(3) 0.002(3)
O9 0.042(4) 0.022(3) 0.023(3) -0.002(3) 0.017(3) -0.001(3)
O10 0.058(5) 0.020(4) 0.033(4) 0.003(3) 0.029(4) -0.010(3)
O11 0.096(7) 0.012(3) 0.030(4) 0.003(3) 0.047(4) 0.004(4)
O12 0.021(4) 0.099(7) 0.024(4) 0.034(4) 0.013(3) 0.021(4)
O14 0.045(4) 0.011(3) 0.017(3) -0.003(2) 0.015(3) -0.001(3)
O15 0.024(4) 0.029(4) 0.037(4) 0.004(3) 0.011(3) -0.002(3)

loop_
_atom_type_symbol
_atom_type_description
_atom_type_scat_dispersion_real
_atom_type_scat_dispersion_imag
_atom_type_scat_source
O O 0.0106 0.0060 'International Tables Vol C Tables 4.2.6.8 and 6.1.1.4'
P P 0.1023 0.0942 'International Tables Vol C Tables 4.2.6.8 and 6.1.1.4'
In In -0.7276 1.3100 'International Tables Vol C Tables 4.2.6.8 and 6.1.1.4'
U U -9.6767 9.6646 'International Tables Vol C Tables 4.2.6.8 and 6.1.1.4'

loop_
_geom_angle_atom_site_label_1
_geom_angle_atom_site_label_2
_geom_angle_atom_site_label_3
_geom_angle
_geom_angle_site_symmetry_1
_geom_angle_site_symmetry_3
O5 U1 O12 178.3(3) . .
O5 U1 O3 95.0(3) . .
O12 U1 O3 85.9(3) . .
O5 U1 O14 89.5(3) . .
O12 U1 O14 92.0(3) . .
O3 U1 O14 85.5(2) . .
O5 U1 O7 91.9(3) . 2_766
O12 U1 O7 87.7(3) . 2_766
O3 U1 O7 162.8(2) . 2_766
O14 U1 O7 78.8(2) . 2_766
O5 U1 O7 92.0(3) . .
O12 U1 O7 86.3(3) . .
O3 U1 O7 133.23(19) . .
O14 U1 O7 140.8(2) . .
O7 U1 O7 62.0(2) 2_766 .
O5 U1 O11 83.9(3) . .
O12 U1 O11 94.8(4) . .
O3 U1 O11 78.0(2) . .
O14 U1 O11 161.6(2) . .
O7 U1 O11 118.5(2) 2_766 .
O7 U1 O11 56.91(19) . .
O5 U1 P1 91.9(2) . .
O12 U1 P1 86.4(3) . .
O3 U1 P1 104.98(15) . .
O14 U1 P1 169.20(16) . .
O7 U1 P1 90.46(14) 2_766 .
O7 U1 P1 28.48(13) . .
O11 U1 P1 29.00(15) . .
O13 In1 O8 160.7(3) . .
O13 In1 O6 109.0(4) . 2_756
O8 In1 O6 84.8(2) . 2_756
O13 In1 O10 99.7(4) . .
O8 In1 O10 93.5(3) . .
O6 In1 O10 90.2(2) 2_756 .
O13 In1 O11 75.3(4) . 2_756
O8 In1 O11 92.4(3) . 2_756
O6 In1 O11 87.8(2) 2_756 2_756
O10 In1 O11 173.6(3) . 2_756
O13 In1 O13 23.3(5) . 2_856
O8 In1 O13 167.4(3) . 2_856
O6 In1 O13 103.3(3) 2_756 2_856
O10 In1 O13 77.1(3) . 2_856
O11 In1 O13 97.4(4) 2_756 2_856
O13 In1 O9 80.3(4) . .
O8 In1 O9 86.0(2) . .
O6 In1 O9 170.7(3) 2_756 .
O10 In1 O9 88.8(2) . .
O11 In1 O9 94.2(2) 2_756 .
O13 In1 O9 85.5(3) 2_856 .
O2 In3 O2 180.0(4) 2_655 .
O2 In3 O4 92.3(2) 2_655 2_656
O2 In3 O4 87.7(2) . 2_656
O2 In3 O4 87.7(2) 2_655 1_554
O2 In3 O4 92.3(2) . 1_554
O4 In3 O4 180.0(5) 2_656 1_554
O2 In3 O1 93.8(2) 2_655 2_655
O2 In3 O1 86.2(2) . 2_655
O4 In3 O1 96.0(3) 2_656 2_655
O4 In3 O1 84.0(3) 1_554 2_655
O2 In3 O1 86.2(2) 2_655 .
O2 In3 O1 93.8(2) . .
O4 In3 O1 84.0(3) 2_656 .
O4 In3 O1 96.0(3) 1_554 .
O1 In3 O1 180.0 2_655 .
O8 P1 O2 111.2(4) . .
O8 P1 O7 114.6(4) . .
O2 P1 O7 110.7(4) . .
O8 P1 O11 112.1(4) . .
O2 P1 O11 108.0(4) . .
O7 P1 O11 99.6(3) . .
O8 P1 U1 137.0(3) . .
O2 P1 U1 111.7(3) . .
O7 P1 U1 50.1(2) . .
O11 P1 U1 50.8(2) . .
O14 P2 O6 108.8(4) 2_767 .
O14 P2 O4 111.6(4) 2_767 .
O6 P2 O4 110.6(4) . .
O14 P2 O3 109.5(3) 2_767 .
O6 P2 O3 109.4(3) . .
O4 P2 O3 107.0(4) . .
P1 O2 In3 134.3(4) . .
P2 O3 U1 141.0(4) . .
P2 O4 In3 140.8(4) . 1_556
P2 O6 In1 126.5(4) . 2_756
P1 O7 U1 140.5(3) . 2_766
P1 O7 U1 101.5(3) . .
U1 O7 U1 118.0(2) 2_766 .
P1 O8 In1 148.0(4) . .
P1 O11 In1 125.1(4) . 2_756
P1 O11 U1 100.2(3) . .
In1 O11 U1 133.3(3) 2_756 .
O13 O13 In1 95.9(15) 2_856 .
O13 O13 In1 60.8(14) 2_856 2_856
In1 O13 In1 156.7(5) . 2_856
P2 O14 U1 135.8(4) 2_767 .

loop_
_geom_bond_atom_site_label_1
_geom_bond_atom_site_label_2
_geom_bond_distance
_geom_bond_site_symmetry_2
U1 O5 1.763(6) .
U1 O12 1.772(7) .
U1 O3 2.276(6) .
U1 O14 2.281(6) .
U1 O7 2.378(6) 2_766
U1 O7 2.491(6) .
U1 O11 2.507(6) .
U1 P1 3.183(2) .
In1 O13 1.959(12) .
In1 O8 2.086(7) .
In1 O6 2.100(6) 2_756
In1 O10 2.141(6) .
In1 O11 2.161(6) 2_756
In1 O13 2.232(11) 2_856
In1 O9 2.242(6) .
In3 O2 2.097(6) 2_655
In3 O2 2.097(6) .
In3 O4 2.143(6) 2_656
In3 O4 2.143(6) 1_554
In3 O1 2.182(7) 2_655
In3 O1 2.182(7) .
P1 O8 1.497(7) .
P1 O2 1.518(7) .
P1 O7 1.549(6) .
P1 O11 1.568(7) .
P2 O14 1.532(7) 2_767
P2 O6 1.540(6) .
P2 O4 1.541(7) .
P2 O3 1.543(6) .
O4 In3 2.143(6) 1_556
O6 In1 2.100(6) 2_756
O7 U1 2.378(6) 2_766
O11 In1 2.161(6) 2_756
O13 O13 0.887(19) 2_856
O13 In1 2.232(11) 2_856
O14 P2 1.532(6) 2_767
